data_2241853
loop_
_publ_author_name
'Zhou, Yanling'
'Liu, Xianrong'
'Wang, Qijun'
'Wang, Lisheng'
'Song, Baoling'

_publ_section_title
;
 Crystal structure, solvothermal synthesis, thermogravimetric studies and
 DFT calculations of a five-coordinate cobalt(II) compound based on the
 <i>N</i>,<i>N</i>-bis(2-hydroxyethyl)glycine anion
;
_journal_coeditor_code LH5821
_journal_issue 10
_journal_name_full 'Acta Crystallographica Section E'
_journal_page_first 1463
_journal_page_last 1467
_journal_paper_doi 10.1107/S2056989016014596
_journal_volume 72
_journal_year 2016
_chemical_formula_iupac '[Co (C6 H12 N O4) Cl]'
_chemical_formula_moiety 'C6 H12 Cl Co N O4'
_chemical_formula_sum 'C6 H12 Cl Co N O4'
_chemical_formula_weight 256.55
_chemical_name_systematic
;
[<i>N</i>,<i>N</i>-Bis(2-hydroxyethyl)glycinato]chloridocobalt(II)
;
_space_group_crystal_system orthorhombic
_space_group_IT_number 61
_space_group_name_Hall '-P 2ac 2ab'
_space_group_name_H-M_alt 'P b c a'
_symmetry_space_group_name_Hall '-P 2ac 2ab'
_symmetry_space_group_name_H-M 'P b c a'
_atom_sites_solution_hydrogens mixed
_atom_sites_solution_primary direct
_audit_creation_method
;
Olex2 1.2
(compiled 2016.02.19 svn.r3266 for OlexSys, GUI svn.r5155)
;
_cell_angle_alpha 90
_cell_angle_beta 90
_cell_angle_gamma 90
_cell_formula_units_Z 8
_cell_length_a 8.3925(9)
_cell_length_b 14.0939(15)
_cell_length_c 15.8448(17)
_cell_measurement_reflns_used 9897
_cell_measurement_temperature 296(2)
_cell_measurement_theta_max 26.38
_cell_measurement_theta_min 2.57
_cell_volume 1874.2(3)
_computing_cell_refinement
;
SAINT (Bruker, 2004)
;
_computing_data_collection
;
APEX2 (Bruker, 2004)
;
_computing_data_reduction
;
SAINT (Bruker, 2004)
;
_computing_molecular_graphics
;
<i>OLEX2</i> (Dolomanov <i>et al.</i>,  2009)
;
_computing_publication_material
;
<i>OLEX2</i> (Dolomanov <i>et al.</i>,  2009)
;
_computing_structure_refinement
;
SHELXL2014 (Sheldrick, 2015)
;
_computing_structure_solution
;
SIR2004 (Burla <i>et al.</i>,  2007)
;
_diffrn_ambient_temperature 296.15
_diffrn_measured_fraction_theta_full 1.000
_diffrn_measured_fraction_theta_max 1.000
_diffrn_measurement_device_type 'Bruker APEXII CCD'
_diffrn_measurement_method '\f and \w scans'
_diffrn_radiation_monochromator graphite
_diffrn_radiation_type MoK\a
_diffrn_radiation_wavelength 0.71073
_diffrn_reflns_av_R_equivalents 0.0205
_diffrn_reflns_limit_h_max 10
_diffrn_reflns_limit_h_min -10
_diffrn_reflns_limit_k_max 17
_diffrn_reflns_limit_k_min -17
_diffrn_reflns_limit_l_max 19
_diffrn_reflns_limit_l_min -19
_diffrn_reflns_number 15130
_diffrn_reflns_theta_full 26.000
_diffrn_reflns_theta_max 26.392
_diffrn_reflns_theta_min 2.571
_diffrn_standards_number 0
_exptl_absorpt_coefficient_mu 2.098
_exptl_absorpt_correction_T_max 0.604
_exptl_absorpt_correction_T_min 0.512
_exptl_absorpt_correction_type multi-scan
_exptl_absorpt_process_details
;
(SADABS; Bruker, 2004)
;
_exptl_crystal_colour purple
_exptl_crystal_density_diffrn 1.818
_exptl_crystal_description prism
_exptl_crystal_F_000 1048
_exptl_crystal_size_max 0.84
_exptl_crystal_size_mid 0.27
_exptl_crystal_size_min 0.24
_refine_diff_density_max 0.509
_refine_diff_density_min -0.433
_refine_ls_extinction_method none
_refine_ls_goodness_of_fit_ref 1.135
_refine_ls_hydrogen_treatment mixed
_refine_ls_matrix_type full
_refine_ls_number_parameters 125
_refine_ls_number_reflns 1933
_refine_ls_number_restraints 3
_refine_ls_restrained_S_all 1.142
_refine_ls_R_factor_all 0.0260
_refine_ls_R_factor_gt 0.0252
_refine_ls_shift/su_max 0.001
_refine_ls_shift/su_mean 0.000
_refine_ls_structure_factor_coef Fsqd
_refine_ls_weighting_details 'w=1/[\s^2^(Fo^2^)+(0.0300P)^2^+1.5400P] where P=(Fo^2^+2Fc^2^)/3'
_refine_ls_weighting_scheme calc
_refine_ls_wR_factor_gt 0.0650
_refine_ls_wR_factor_ref 0.0656
_reflns_number_gt 1854
_reflns_number_total 1933
_reflns_threshold_expression 'I > 2\s(I)'
_cod_data_source_file lh5821sup1.cif
_cod_data_source_block I
_cod_database_code 2241853
_shelx_space_group_comment
;
The symmetry employed for this shelxl refinement is uniquely defined
by the following loop, which should always be used as a source of
symmetry information in preference to the above space-group names.
They are only intended as comments.
;
_shelx_estimated_absorpt_t_min 0.272
_shelx_estimated_absorpt_t_max 0.633

loop_
_space_group_symop_operation_xyz
'x, y, z'
'-x+1/2, -y, z+1/2'
'x+1/2, -y+1/2, -z'
'-x, y+1/2, -z+1/2'
'-x, -y, -z'
'x-1/2, y, -z-1/2'
'-x-1/2, y-1/2, z'
'x, -y-1/2, z-1/2'

loop_
_atom_site_type_symbol
_atom_site_label
_atom_site_fract_x
_atom_site_fract_y
_atom_site_fract_z
_atom_site_U_iso_or_equiv
_atom_site_adp_type
_atom_site_calc_flag
_atom_site_occupancy
Co Co1 0.41813(3) 0.62528(2) 0.09419(2) 0.02152(10) Uani d 1
Cl Cl1 0.15183(6) 0.60446(4) 0.07726(4) 0.04084(15) Uani d 1
O O1 0.46124(15) 0.51884(10) 0.17919(8) 0.0254(3) Uani d 1
O O2 0.42621(16) 0.75436(10) 0.15315(9) 0.0315(3) Uani d 1
H H2 0.3575(17) 0.7980(10) 0.1454(15) 0.047 Uiso d 1
O O3 0.48651(16) 0.61778(10) -0.02717(8) 0.0320(3) Uani d 1
O O4 0.68239(18) 0.63508(9) -0.11936(9) 0.0305(3) Uani d 1
N N1 0.67257(18) 0.64315(11) 0.10881(9) 0.0226(3) Uani d 1
C C1 0.6259(2) 0.50535(15) 0.20204(13) 0.0319(4) Uani d 1
H H1A 0.6481 0.4381 0.2078 0.038 Uiso calc 1
H H1B 0.6469 0.5356 0.2559 0.038 Uiso calc 1
C C2 0.7323(2) 0.54745(14) 0.13522(13) 0.0308(4) Uani d 1
H H2A 0.8398 0.5533 0.1571 0.037 Uiso calc 1
H H2B 0.7353 0.5056 0.0866 0.037 Uiso calc 1
C C3 0.5816(2) 0.79707(15) 0.15957(15) 0.0367(5) Uani d 1
H H3A 0.5852 0.8407 0.2069 0.044 Uiso calc 1
H H3B 0.6066 0.8318 0.1084 0.044 Uiso calc 1
C C4 0.6996(2) 0.71678(15) 0.17250(13) 0.0336(4) Uani d 1
H H4A 0.8075 0.7408 0.1677 0.040 Uiso calc 1
H H4B 0.6865 0.6901 0.2285 0.040 Uiso calc 1
C C5 0.6287(2) 0.63779(12) -0.04522(12) 0.0240(4) Uani d 1
C C6 0.7392(2) 0.66736(15) 0.02554(11) 0.0301(4) Uani d 1
H H6A 0.8412 0.6359 0.0186 0.036 Uiso calc 1
H H6B 0.7571 0.7353 0.0226 0.036 Uiso calc 1
H H1 0.432(3) 0.468(2) 0.1653(18) 0.054(9) Uiso d 1

loop_
_atom_site_aniso_label
_atom_site_aniso_U_11
_atom_site_aniso_U_22
_atom_site_aniso_U_33
_atom_site_aniso_U_12
_atom_site_aniso_U_13
_atom_site_aniso_U_23
Co1 0.01510(14) 0.02795(15) 0.02151(15) -0.00134(9) -0.00195(9) 0.00217(9)
Cl1 0.0166(2) 0.0604(3) 0.0455(3) -0.0060(2) -0.0050(2) 0.0169(3)
O1 0.0233(6) 0.0265(7) 0.0265(7) -0.0020(5) -0.0014(5) 0.0011(5)
O2 0.0269(7) 0.0294(7) 0.0383(8) 0.0047(5) -0.0040(6) -0.0023(6)
O3 0.0217(7) 0.0523(9) 0.0220(7) -0.0095(6) -0.0014(5) -0.0024(6)
O4 0.0336(7) 0.0355(7) 0.0223(7) -0.0109(6) 0.0038(6) -0.0020(5)
N1 0.0169(7) 0.0310(8) 0.0199(7) -0.0025(6) -0.0026(6) 0.0015(6)
C1 0.0263(9) 0.0363(10) 0.0330(10) 0.0024(8) -0.0079(8) 0.0062(8)
C2 0.0228(9) 0.0359(10) 0.0337(10) 0.0036(8) -0.0030(8) 0.0022(8)
C3 0.0367(11) 0.0290(10) 0.0445(12) -0.0038(8) -0.0073(9) -0.0057(9)
C4 0.0280(10) 0.0406(11) 0.0323(10) -0.0047(8) -0.0069(8) -0.0066(8)
C5 0.0247(8) 0.0235(8) 0.0238(9) -0.0031(7) -0.0006(7) 0.0009(7)
C6 0.0217(8) 0.0443(11) 0.0243(9) -0.0090(8) -0.0001(7) 0.0027(8)

loop_
_atom_type_symbol
_atom_type_description
_atom_type_scat_dispersion_real
_atom_type_scat_dispersion_imag
_atom_type_scat_source
C C 0.0033 0.0016 'International Tables Vol C Tables 4.2.6.8 and 6.1.1.4'
H H 0.0000 0.0000 'International Tables Vol C Tables 4.2.6.8 and 6.1.1.4'
Cl Cl 0.1484 0.1585 'International Tables Vol C Tables 4.2.6.8 and 6.1.1.4'
Co Co 0.3494 0.9721 'International Tables Vol C Tables 4.2.6.8 and 6.1.1.4'
N N 0.0061 0.0033 'International Tables Vol C Tables 4.2.6.8 and 6.1.1.4'
O O 0.0106 0.0060 'International Tables Vol C Tables 4.2.6.8 and 6.1.1.4'

loop_
_geom_angle_atom_site_label_1
_geom_angle_atom_site_label_2
_geom_angle_atom_site_label_3
_geom_angle
O1 Co1 Cl1 99.03(4)
O1 Co1 N1 80.82(6)
O2 Co1 Cl1 101.63(4)
O2 Co1 O1 110.19(6)
O2 Co1 N1 79.33(6)
O3 Co1 Cl1 99.28(4)
O3 Co1 O1 122.70(6)
O3 Co1 O2 118.31(6)
O3 Co1 N1 80.02(6)
N1 Co1 Cl1 179.02(5)
Co1 O1 H1 115(2)
C1 O1 Co1 115.54(11)
C1 O1 H1 104(2)
Co1 O2 H2 123.6(13)
C3 O2 Co1 115.72(12)
C3 O2 H2 108.8(12)
C5 O3 Co1 118.44(12)
C2 N1 Co1 104.78(11)
C4 N1 Co1 108.01(12)
C4 N1 C2 113.16(15)
C4 N1 C6 113.21(15)
C6 N1 Co1 107.81(11)
C6 N1 C2 109.38(15)
O1 C1 H1A 109.7
O1 C1 H1B 109.7
O1 C1 C2 109.85(15)
H1A C1 H1B 108.2
C2 C1 H1A 109.7
C2 C1 H1B 109.7
N1 C2 C1 110.66(16)
N1 C2 H2A 109.5
N1 C2 H2B 109.5
C1 C2 H2A 109.5
C1 C2 H2B 109.5
H2A C2 H2B 108.1
O2 C3 H3A 110.4
O2 C3 H3B 110.4
O2 C3 C4 106.80(16)
H3A C3 H3B 108.6
C4 C3 H3A 110.4
C4 C3 H3B 110.4
N1 C4 C3 109.51(16)
N1 C4 H4A 109.8
N1 C4 H4B 109.8
C3 C4 H4A 109.8
C3 C4 H4B 109.8
H4A C4 H4B 108.2
O3 C5 C6 118.30(16)
O4 C5 O3 123.00(17)
O4 C5 C6 118.69(17)
N1 C6 C5 111.54(15)
N1 C6 H6A 109.3
N1 C6 H6B 109.3
C5 C6 H6A 109.3
C5 C6 H6B 109.3
H6A C6 H6B 108.0

loop_
_geom_bond_atom_site_label_1
_geom_bond_atom_site_label_2
_geom_bond_distance
Co1 Cl1 2.2701(6)
Co1 O1 2.0482(13)
Co1 O2 2.0463(14)
Co1 O3 2.0095(14)
Co1 N1 2.1626(15)
O1 C1 1.441(2)
O1 H1 0.79(3)
O2 H2 0.852(9)
O2 C3 1.440(2)
O3 C5 1.259(2)
O4 C5 1.259(2)
N1 C2 1.498(2)
N1 C4 1.465(2)
N1 C6 1.473(2)
C1 H1A 0.9700
C1 H1B 0.9700
C1 C2 1.507(3)
C2 H2A 0.9700
C2 H2B 0.9700
C3 H3A 0.9700
C3 H3B 0.9700
C3 C4 1.518(3)
C4 H4A 0.9700
C4 H4B 0.9700
C5 C6 1.514(3)
C6 H6A 0.9700
C6 H6B 0.9700

loop_
_geom_hbond_atom_site_label_D
_geom_hbond_atom_site_label_H
_geom_hbond_atom_site_label_A
_geom_hbond_site_symmetry_A
_geom_hbond_distance_DH
_geom_hbond_distance_HA
_geom_hbond_distance_DA
_geom_hbond_angle_DHA
O2 H2 O4 3_465 0.852(9) 1.794(10) 2.6271(19) 165.2(17)
O1 H1 O4 5_665 0.79(3) 1.89(3) 2.6567(19) 165(3)

loop_
_geom_torsion_atom_site_label_1
_geom_torsion_atom_site_label_2
_geom_torsion_atom_site_label_3
_geom_torsion_atom_site_label_4
_geom_torsion
Co1 O1 C1 C2 -21.0(2)
Co1 O2 C3 C4 -35.2(2)
Co1 O3 C5 O4 179.97(13)
Co1 O3 C5 C6 -0.7(2)
Co1 N1 C2 C1 -44.47(17)
Co1 N1 C4 C3 -41.12(19)
Co1 N1 C6 C5 -20.64(19)
O1 C1 C2 N1 44.4(2)
O2 C3 C4 N1 49.9(2)
O3 C5 C6 N1 15.5(3)
O4 C5 C6 N1 -165.10(16)
C2 N1 C4 C3 -156.64(17)
C2 N1 C6 C5 92.75(18)
C4 N1 C2 C1 73.0(2)
C4 N1 C6 C5 -140.06(17)
C6 N1 C2 C1 -159.82(15)
C6 N1 C4 C3 78.2(2)

_cod_database_fobs_code 2241853
